data_7014954
loop_
_publ_author_name
'Curley, John J.'
'Cozzolino, Anthony F.'
'Cummins, Christopher C.'

_publ_section_title
;
 Nitrogen fixation to cyanide at a molybdenum center
;
_journal_issue 11
_journal_name_full 'Dalton Transactions'
_journal_page_first 2429
_journal_paper_doi 10.1039/c0dt01326a
_journal_volume 40
_journal_year 2011
_chemical_formula_sum 'C40 H60 Cl3 F3 Mo N4 O4 S'
_chemical_formula_weight 952.27
_chemical_name_systematic
;
?
;
_space_group_IT_number 14
_symmetry_cell_setting monoclinic
_symmetry_space_group_name_Hall '-P 2yn'
_symmetry_space_group_name_H-M 'P 1 21/n 1'
_atom_sites_solution_hydrogens geom
_atom_sites_solution_primary direct
_atom_sites_solution_secondary difmap
_audit_creation_method SHELXL-97
_cell_angle_alpha 90.00
_cell_angle_beta 90.9940(10)
_cell_angle_gamma 90.00
_cell_formula_units_Z 4
_cell_length_a 11.6455(8)
_cell_length_b 25.1555(17)
_cell_length_c 15.6470(10)
_cell_measurement_reflns_used 9102
_cell_measurement_temperature 100(2)
_cell_measurement_theta_max 30.51
_cell_measurement_theta_min 2.20
_cell_volume 4583.1(5)
_computing_structure_refinement 'SHELXL-97 (Sheldrick, 2008)'
_computing_structure_solution 'SHELXS-97 (Sheldrick, 2008)'
_diffrn_ambient_temperature 100(2)
_diffrn_measured_fraction_theta_full 1.000
_diffrn_measured_fraction_theta_max 1.000
_diffrn_measurement_device_type 'Bruker APEX-II CCD'
_diffrn_measurement_method '\f and \w scans'
_diffrn_radiation_monochromator graphite
_diffrn_radiation_source 'fine-focus sealed tube'
_diffrn_radiation_type MoK\a
_diffrn_radiation_wavelength 0.71073
_diffrn_reflns_av_R_equivalents 0.0568
_diffrn_reflns_av_sigmaI/netI 0.0292
_diffrn_reflns_limit_h_max 16
_diffrn_reflns_limit_h_min -16
_diffrn_reflns_limit_k_max 34
_diffrn_reflns_limit_k_min -34
_diffrn_reflns_limit_l_max 21
_diffrn_reflns_limit_l_min -21
_diffrn_reflns_number 121389
_diffrn_reflns_theta_full 29.57
_diffrn_reflns_theta_max 29.57
_diffrn_reflns_theta_min 1.53
_exptl_absorpt_coefficient_mu 0.561
_exptl_absorpt_correction_T_max 0.8961
_exptl_absorpt_correction_T_min 0.8279
_exptl_absorpt_correction_type multi-scan
_exptl_absorpt_process_details sadabs
_exptl_crystal_colour yellow
_exptl_crystal_density_diffrn 1.380
_exptl_crystal_density_method 'not measured'
_exptl_crystal_description block
_exptl_crystal_F_000 1984
_exptl_crystal_size_max 0.35
_exptl_crystal_size_mid 0.20
_exptl_crystal_size_min 0.20
_refine_diff_density_max 0.521
_refine_diff_density_min -0.368
_refine_diff_density_rms 0.072
_refine_ls_extinction_method none
_refine_ls_goodness_of_fit_ref 1.054
_refine_ls_hydrogen_treatment constr
_refine_ls_matrix_type full
_refine_ls_number_parameters 521
_refine_ls_number_reflns 12850
_refine_ls_number_restraints 8
_refine_ls_restrained_S_all 1.054
_refine_ls_R_factor_all 0.0421
_refine_ls_R_factor_gt 0.0322
_refine_ls_shift/su_max 0.011
_refine_ls_shift/su_mean 0.000
_refine_ls_structure_factor_coef Fsqd
_refine_ls_weighting_details 'calc w=1/[\s^2^(Fo^2^)+(0.0279P)^2^+4.2663P] where P=(Fo^2^+2Fc^2^)/3'
_refine_ls_weighting_scheme calc
_refine_ls_wR_factor_gt 0.0729
_refine_ls_wR_factor_ref 0.0788
_reflns_number_gt 10830
_reflns_number_total 12850
_reflns_threshold_expression >2sigma(I)
_cod_data_source_file C0DT01326A.TXT
_cod_data_source_block 09039
_cod_depositor_comments
;
The following automatic conversions were performed:
'_symmetry_cell_setting' value 'Monoclinic' changed to 'monoclinic'
according to '/home/saulius/struct/CIF-dictionaries/cif_core.dic'
dictionary named 'cif_core.dic' version 2.4.1 from 2010-06-29.

Automatic conversion script
Id: cif_fix_enum 1555 2011-01-17 13:19:09Z saulius 
;
_cod_original_sg_symbol_H-M P2(1)/n
_cod_database_code 7014954

loop_
_symmetry_equiv_pos_as_xyz
'x, y, z'
'-x+1/2, y+1/2, -z+1/2'
'-x, -y, -z'
'x-1/2, -y-1/2, z-1/2'

loop_
_atom_site_label
_atom_site_type_symbol
_atom_site_fract_x
_atom_site_fract_y
_atom_site_fract_z
_atom_site_U_iso_or_equiv
_atom_site_adp_type
_atom_site_occupancy
_atom_site_symmetry_multiplicity
_atom_site_calc_flag
_atom_site_refinement_flags
_atom_site_disorder_assembly
_atom_site_disorder_group
Mo1 Mo 0.733806(11) 0.079556(5) 0.298342(8) 0.01083(4) Uani 1 1 d . . .
N4 N 0.76513(12) 0.03286(6) 0.37485(8) 0.0142(3) Uani 1 1 d . . .
C4 C 0.79301(16) -0.00103(7) 0.44839(11) 0.0197(3) Uani 1 1 d . . .
H4A H 0.8754 -0.0107 0.4473 0.024 Uiso 1 1 calc R . .
H4B H 0.7794 0.0189 0.5018 0.024 Uiso 1 1 calc R . .
O1 O 0.72620(11) -0.04745(5) 0.44771(9) 0.0232(3) Uani 1 1 d . . .
C41 C 0.78326(18) -0.09328(8) 0.41504(13) 0.0265(4) Uani 1 1 d . . .
H41A H 0.8174 -0.0846 0.3600 0.040 Uiso 1 1 calc R . .
H41B H 0.7277 -0.1222 0.4073 0.040 Uiso 1 1 calc R . .
H41C H 0.8438 -0.1044 0.4555 0.040 Uiso 1 1 calc R . .
N1 N 0.60640(12) 0.12034(5) 0.34221(8) 0.0127(3) Uani 1 1 d . . .
C11 C 0.60954(14) 0.17573(6) 0.31635(10) 0.0142(3) Uani 1 1 d . . .
C12 C 0.55538(14) 0.19172(7) 0.24025(10) 0.0156(3) Uani 1 1 d . . .
H12 H 0.5176 0.1661 0.2051 0.019 Uiso 1 1 calc R . .
C13 C 0.55640(15) 0.24504(7) 0.21542(11) 0.0173(3) Uani 1 1 d . . .
C131 C 0.49792(17) 0.26223(7) 0.13300(11) 0.0226(4) Uani 1 1 d . . .
H13A H 0.5504 0.2572 0.0854 0.034 Uiso 1 1 calc R . .
H13B H 0.4768 0.2999 0.1369 0.034 Uiso 1 1 calc R . .
H13C H 0.4286 0.2408 0.1232 0.034 Uiso 1 1 calc R . .
C14 C 0.61270(16) 0.28207(7) 0.26741(12) 0.0208(4) Uani 1 1 d . . .
H14 H 0.6134 0.3184 0.2510 0.025 Uiso 1 1 calc R . .
C15 C 0.66827(16) 0.26656(7) 0.34346(11) 0.0198(3) Uani 1 1 d . . .
C151 C 0.73146(19) 0.30676(8) 0.39812(14) 0.0293(4) Uani 1 1 d . . .
H15A H 0.7584 0.2898 0.4511 0.044 Uiso 1 1 calc R . .
H15B H 0.6796 0.3361 0.4118 0.044 Uiso 1 1 calc R . .
H15C H 0.7974 0.3205 0.3669 0.044 Uiso 1 1 calc R . .
C16 C 0.66607(15) 0.21336(7) 0.36766(11) 0.0171(3) Uani 1 1 d . . .
H16 H 0.7032 0.2025 0.4193 0.020 Uiso 1 1 calc R . .
C17 C 0.51540(14) 0.10554(7) 0.40611(10) 0.0157(3) Uani 1 1 d . . .
C171 C 0.55334(17) 0.12223(8) 0.49621(11) 0.0235(4) Uani 1 1 d . . .
H17A H 0.6289 0.1069 0.5096 0.035 Uiso 1 1 calc R . .
H17B H 0.4975 0.1094 0.5375 0.035 Uiso 1 1 calc R . .
H17C H 0.5580 0.1611 0.4992 0.035 Uiso 1 1 calc R . .
C172 C 0.40265(15) 0.13307(8) 0.38063(12) 0.0220(4) Uani 1 1 d . . .
H17D H 0.4134 0.1717 0.3821 0.033 Uiso 1 1 calc R . .
H17E H 0.3427 0.1230 0.4207 0.033 Uiso 1 1 calc R . .
H17F H 0.3797 0.1221 0.3227 0.033 Uiso 1 1 calc R . .
C173 C 0.49582(16) 0.04550(7) 0.40431(11) 0.0200(3) Uani 1 1 d . . .
H17G H 0.4800 0.0341 0.3454 0.030 Uiso 1 1 calc R . .
H17H H 0.4302 0.0366 0.4400 0.030 Uiso 1 1 calc R . .
H17I H 0.5646 0.0273 0.4264 0.030 Uiso 1 1 calc R . .
N2 N 0.68519(12) 0.04065(5) 0.19681(8) 0.0130(3) Uani 1 1 d . . .
C21 C 0.60271(14) 0.06930(6) 0.14394(10) 0.0142(3) Uani 1 1 d . . .
C22 C 0.48503(15) 0.06537(7) 0.15892(10) 0.0153(3) Uani 1 1 d . . .
H22 H 0.4585 0.0428 0.2031 0.018 Uiso 1 1 calc R . .
C23 C 0.40629(15) 0.09426(7) 0.10962(11) 0.0170(3) Uani 1 1 d . . .
C231 C 0.27980(16) 0.09218(9) 0.12810(12) 0.0253(4) Uani 1 1 d . . .
H23A H 0.2464 0.0599 0.1028 0.038 Uiso 1 1 calc R . .
H23B H 0.2418 0.1235 0.1034 0.038 Uiso 1 1 calc R . .
H23C H 0.2690 0.0918 0.1901 0.038 Uiso 1 1 calc R . .
C24 C 0.44778(15) 0.12605(7) 0.04346(11) 0.0180(3) Uani 1 1 d . . .
H24 H 0.3948 0.1460 0.0096 0.022 Uiso 1 1 calc R . .
C25 C 0.56382(16) 0.12931(7) 0.02599(11) 0.0183(3) Uani 1 1 d . . .
C251 C 0.60550(18) 0.16241(8) -0.04762(12) 0.0266(4) Uani 1 1 d . . .
H25A H 0.5413 0.1829 -0.0719 0.040 Uiso 1 1 calc R . .
H25B H 0.6367 0.1390 -0.0916 0.040 Uiso 1 1 calc R . .
H25C H 0.6656 0.1868 -0.0272 0.040 Uiso 1 1 calc R . .
C26 C 0.64200(15) 0.10096(7) 0.07747(10) 0.0154(3) Uani 1 1 d . . .
H26 H 0.7220 0.1033 0.0671 0.019 Uiso 1 1 calc R . .
C27 C 0.70271(15) -0.01750(7) 0.17500(11) 0.0167(3) Uani 1 1 d . . .
C271 C 0.68373(19) -0.02576(8) 0.07881(12) 0.0272(4) Uani 1 1 d . . .
H27A H 0.6033 -0.0184 0.0637 0.041 Uiso 1 1 calc R . .
H27B H 0.7022 -0.0626 0.0639 0.041 Uiso 1 1 calc R . .
H27C H 0.7335 -0.0015 0.0473 0.041 Uiso 1 1 calc R . .
C272 C 0.82726(15) -0.03233(7) 0.19684(11) 0.0197(3) Uani 1 1 d . . .
H27D H 0.8790 -0.0119 0.1607 0.030 Uiso 1 1 calc R . .
H27E H 0.8387 -0.0704 0.1867 0.030 Uiso 1 1 calc R . .
H27F H 0.8438 -0.0242 0.2571 0.030 Uiso 1 1 calc R . .
C273 C 0.61837(17) -0.05178(7) 0.22478(13) 0.0249(4) Uani 1 1 d . . .
H27G H 0.6287 -0.0451 0.2861 0.037 Uiso 1 1 calc R . .
H27H H 0.6328 -0.0894 0.2128 0.037 Uiso 1 1 calc R . .
H27I H 0.5396 -0.0428 0.2072 0.037 Uiso 1 1 calc R . .
N3 N 0.86969(12) 0.12336(5) 0.28397(9) 0.0135(3) Uani 1 1 d . . .
C31 C 0.88535(14) 0.14055(7) 0.19631(10) 0.0152(3) Uani 1 1 d . . .
C32 C 0.84466(14) 0.19018(7) 0.16982(11) 0.0167(3) Uani 1 1 d . . .
H32 H 0.8064 0.2126 0.2091 0.020 Uiso 1 1 calc R . .
C33 C 0.86001(15) 0.20696(7) 0.08602(11) 0.0200(3) Uani 1 1 d . . .
C331 C 0.82185(19) 0.26203(8) 0.05883(13) 0.0279(4) Uani 1 1 d . . .
H33A H 0.8859 0.2870 0.0663 0.042 Uiso 1 1 calc R . .
H33B H 0.7575 0.2734 0.0940 0.042 Uiso 1 1 calc R . .
H33C H 0.7975 0.2614 -0.0014 0.042 Uiso 1 1 calc R . .
C34 C 0.91290(16) 0.17302(8) 0.02847(11) 0.0222(4) Uani 1 1 d . . .
H34 H 0.9228 0.1844 -0.0288 0.027 Uiso 1 1 calc R . .
C35 C 0.95169(15) 0.12269(8) 0.05305(11) 0.0200(3) Uani 1 1 d . . .
C351 C 1.00192(18) 0.08479(9) -0.01157(12) 0.0291(4) Uani 1 1 d . . .
H35A H 1.0779 0.0730 0.0085 0.044 Uiso 1 1 calc R . .
H35B H 1.0091 0.1030 -0.0666 0.044 Uiso 1 1 calc R . .
H35C H 0.9513 0.0539 -0.0184 0.044 Uiso 1 1 calc R . .
C36 C 0.93964(14) 0.10698(7) 0.13817(11) 0.0168(3) Uani 1 1 d . . .
H36 H 0.9683 0.0735 0.1566 0.020 Uiso 1 1 calc R . .
C37 C 0.96629(14) 0.13746(7) 0.34604(11) 0.0167(3) Uani 1 1 d . . .
C371 C 1.07491(17) 0.10763(10) 0.32268(14) 0.0317(5) Uani 1 1 d . . .
H37A H 1.0598 0.0693 0.3231 0.048 Uiso 1 1 calc R . .
H37B H 1.1361 0.1159 0.3644 0.048 Uiso 1 1 calc R . .
H37C H 1.0989 0.1184 0.2655 0.048 Uiso 1 1 calc R . .
C372 C 0.93165(17) 0.12269(8) 0.43648(11) 0.0241(4) Uani 1 1 d . . .
H37D H 0.8530 0.1348 0.4463 0.036 Uiso 1 1 calc R . .
H37E H 0.9841 0.1398 0.4778 0.036 Uiso 1 1 calc R . .
H37F H 0.9356 0.0840 0.4435 0.036 Uiso 1 1 calc R . .
C373 C 0.98687(19) 0.19772(8) 0.34261(13) 0.0277(4) Uani 1 1 d . . .
H37G H 1.0119 0.2077 0.2853 0.042 Uiso 1 1 calc R . .
H37H H 1.0464 0.2075 0.3847 0.042 Uiso 1 1 calc R . .
H37I H 0.9155 0.2164 0.3556 0.042 Uiso 1 1 calc R . .
F1 F 0.24557(14) -0.07692(6) 0.20173(9) 0.0519(4) Uani 1 1 d . . .
F2 F 0.26618(12) -0.00744(6) 0.28068(10) 0.0469(4) Uani 1 1 d . . .
F3 F 0.12000(11) -0.01433(5) 0.19525(8) 0.0322(3) Uani 1 1 d . . .
S1 S 0.10853(4) -0.073930(17) 0.33315(3) 0.01896(9) Uani 1 1 d . . .
C5 C 0.18936(17) -0.04178(8) 0.24854(13) 0.0264(4) Uani 1 1 d . . .
O2 O 0.03216(14) -0.10881(6) 0.28703(10) 0.0342(3) Uani 1 1 d . . .
O3 O 0.05416(13) -0.02990(6) 0.37534(9) 0.0297(3) Uani 1 1 d . . .
O4 O 0.19768(12) -0.10007(6) 0.38295(9) 0.0289(3) Uani 1 1 d . . .
C6 C 0.31592(17) -0.20208(8) 0.30972(12) 0.0248(4) Uani 1 1 d DU . .
H6 H 0.2679 -0.1746 0.3383 0.030 Uiso 1 1 calc R . .
Cl1 Cl 0.44727(5) -0.17276(2) 0.28053(3) 0.03212(11) Uani 1 1 d DU . .
Cl2 Cl 0.24039(5) -0.22598(2) 0.21910(3) 0.03463(12) Uani 1 1 d DU . .
Cl3 Cl 0.34283(5) -0.25435(2) 0.38281(3) 0.03466(12) Uani 1 1 d DU . .

loop_
_atom_site_aniso_label
_atom_site_aniso_U_11
_atom_site_aniso_U_22
_atom_site_aniso_U_33
_atom_site_aniso_U_23
_atom_site_aniso_U_13
_atom_site_aniso_U_12
Mo1 0.01072(7) 0.01097(6) 0.01080(6) -0.00017(5) 0.00046(4) -0.00017(5)
N4 0.0141(7) 0.0150(6) 0.0136(6) 0.0006(5) 0.0009(5) 0.0010(5)
C4 0.0207(9) 0.0197(8) 0.0187(8) 0.0058(6) -0.0024(6) 0.0009(7)
O1 0.0220(7) 0.0162(6) 0.0317(7) 0.0065(5) 0.0089(5) 0.0010(5)
C41 0.0316(11) 0.0180(9) 0.0301(10) 0.0045(7) 0.0064(8) 0.0053(8)
N1 0.0137(6) 0.0113(6) 0.0133(6) 0.0000(5) 0.0019(5) -0.0001(5)
C11 0.0139(7) 0.0123(7) 0.0164(7) -0.0004(6) 0.0023(6) 0.0015(6)
C12 0.0154(8) 0.0155(8) 0.0160(7) -0.0026(6) 0.0007(6) 0.0012(6)
C13 0.0172(8) 0.0163(8) 0.0185(8) 0.0000(6) -0.0004(6) 0.0039(6)
C131 0.0284(10) 0.0201(9) 0.0193(8) 0.0022(7) -0.0035(7) 0.0039(7)
C14 0.0234(9) 0.0132(8) 0.0259(9) 0.0001(7) -0.0005(7) 0.0016(7)
C15 0.0209(9) 0.0158(8) 0.0225(8) -0.0051(6) -0.0018(7) 0.0005(7)
C151 0.0374(11) 0.0160(9) 0.0342(10) -0.0043(8) -0.0100(9) -0.0037(8)
C16 0.0174(8) 0.0163(8) 0.0174(7) -0.0019(6) -0.0021(6) 0.0020(6)
C17 0.0136(8) 0.0208(8) 0.0127(7) 0.0002(6) 0.0029(6) 0.0002(6)
C171 0.0233(9) 0.0339(10) 0.0134(8) -0.0023(7) 0.0022(6) -0.0024(8)
C172 0.0146(8) 0.0289(10) 0.0227(8) 0.0040(7) 0.0039(6) 0.0031(7)
C173 0.0194(9) 0.0202(8) 0.0206(8) 0.0045(7) 0.0057(6) -0.0014(7)
N2 0.0138(6) 0.0112(6) 0.0141(6) -0.0014(5) 0.0003(5) 0.0009(5)
C21 0.0165(8) 0.0138(7) 0.0124(7) -0.0023(5) -0.0020(6) 0.0006(6)
C22 0.0180(8) 0.0144(7) 0.0136(7) 0.0001(6) 0.0007(6) -0.0014(6)
C23 0.0155(8) 0.0187(8) 0.0168(7) -0.0025(6) -0.0036(6) 0.0000(6)
C231 0.0152(8) 0.0380(11) 0.0228(9) 0.0020(8) -0.0019(7) 0.0025(8)
C24 0.0208(8) 0.0175(8) 0.0156(7) -0.0013(6) -0.0058(6) 0.0016(6)
C25 0.0232(9) 0.0174(8) 0.0142(7) 0.0012(6) -0.0025(6) -0.0010(7)
C251 0.0285(10) 0.0320(10) 0.0191(8) 0.0097(7) -0.0019(7) -0.0018(8)
C26 0.0151(8) 0.0170(8) 0.0141(7) -0.0010(6) -0.0001(6) -0.0011(6)
C27 0.0197(8) 0.0124(7) 0.0178(7) -0.0041(6) -0.0009(6) 0.0013(6)
C271 0.0381(11) 0.0212(9) 0.0221(9) -0.0091(7) -0.0074(8) 0.0077(8)
C272 0.0195(9) 0.0175(8) 0.0222(8) -0.0031(6) 0.0002(6) 0.0043(7)
C273 0.0223(9) 0.0143(8) 0.0382(11) 0.0006(7) 0.0051(8) -0.0019(7)
N3 0.0128(6) 0.0130(6) 0.0144(6) -0.0003(5) -0.0003(5) -0.0006(5)
C31 0.0132(7) 0.0173(8) 0.0151(7) 0.0012(6) 0.0008(6) -0.0028(6)
C32 0.0154(8) 0.0159(8) 0.0188(8) -0.0002(6) 0.0017(6) -0.0027(6)
C33 0.0180(8) 0.0204(8) 0.0214(8) 0.0052(7) -0.0001(6) -0.0042(7)
C331 0.0317(11) 0.0222(9) 0.0298(10) 0.0115(8) -0.0005(8) -0.0022(8)
C34 0.0199(9) 0.0300(10) 0.0170(8) 0.0040(7) 0.0030(6) -0.0067(7)
C35 0.0146(8) 0.0273(9) 0.0184(8) -0.0033(7) 0.0040(6) -0.0046(7)
C351 0.0269(10) 0.0391(12) 0.0215(9) -0.0081(8) 0.0077(7) -0.0015(9)
C36 0.0133(8) 0.0167(8) 0.0204(8) 0.0003(6) 0.0013(6) -0.0009(6)
C37 0.0133(8) 0.0192(8) 0.0176(7) -0.0018(6) -0.0017(6) -0.0032(6)
C371 0.0181(9) 0.0459(13) 0.0310(10) -0.0098(9) -0.0056(8) 0.0060(9)
C372 0.0238(9) 0.0315(10) 0.0169(8) 0.0021(7) -0.0042(7) -0.0072(8)
C373 0.0331(11) 0.0216(9) 0.0280(10) 0.0011(7) -0.0078(8) -0.0111(8)
F1 0.0591(10) 0.0597(10) 0.0377(8) 0.0073(7) 0.0260(7) 0.0253(8)
F2 0.0299(7) 0.0562(9) 0.0543(9) 0.0177(7) -0.0084(6) -0.0224(7)
F3 0.0356(7) 0.0330(7) 0.0279(6) 0.0119(5) -0.0045(5) -0.0010(5)
S1 0.0175(2) 0.0190(2) 0.0204(2) 0.00211(16) 0.00037(15) 0.00151(16)
C5 0.0232(10) 0.0298(10) 0.0261(9) 0.0041(8) 0.0030(7) 0.0004(8)
O2 0.0343(8) 0.0232(7) 0.0447(9) 0.0032(6) -0.0095(7) -0.0087(6)
O3 0.0297(8) 0.0296(7) 0.0300(7) -0.0013(6) 0.0061(6) 0.0088(6)
O4 0.0283(8) 0.0352(8) 0.0232(7) 0.0061(6) -0.0004(5) 0.0110(6)
C6 0.0282(10) 0.0267(10) 0.0196(8) 0.0023(7) 0.0031(7) 0.0030(8)
Cl1 0.0354(3) 0.0367(3) 0.0243(2) 0.00074(19) 0.00183(19) -0.0079(2)
Cl2 0.0277(3) 0.0510(3) 0.0251(2) 0.0010(2) -0.00156(18) -0.0032(2)
Cl3 0.0400(3) 0.0331(3) 0.0308(2) 0.0110(2) -0.0027(2) -0.0006(2)

loop_
_atom_type_symbol
_atom_type_description
_atom_type_scat_dispersion_real
_atom_type_scat_dispersion_imag
_atom_type_scat_source
C C 0.0033 0.0016 'International Tables Vol C Tables 4.2.6.8 and 6.1.1.4'
H H 0.0000 0.0000 'International Tables Vol C Tables 4.2.6.8 and 6.1.1.4'
N N 0.0061 0.0033 'International Tables Vol C Tables 4.2.6.8 and 6.1.1.4'
O O 0.0106 0.0060 'International Tables Vol C Tables 4.2.6.8 and 6.1.1.4'
F F 0.0171 0.0103 'International Tables Vol C Tables 4.2.6.8 and 6.1.1.4'
S S 0.1246 0.1234 'International Tables Vol C Tables 4.2.6.8 and 6.1.1.4'
Mo Mo -1.6832 0.6857 'International Tables Vol C Tables 4.2.6.8 and 6.1.1.4'
Cl Cl 0.1484 0.1585 'International Tables Vol C Tables 4.2.6.8 and 6.1.1.4'

loop_
_geom_angle_atom_site_label_1
_geom_angle_atom_site_label_2
_geom_angle_atom_site_label_3
_geom_angle
_geom_angle_site_symmetry_1
_geom_angle_site_symmetry_3
_geom_angle_publ_flag
N4 Mo1 N1 105.70(6) . . ?
N4 Mo1 N2 106.37(6) . . ?
N1 Mo1 N2 110.01(6) . . ?
N4 Mo1 N3 107.80(6) . . ?
N1 Mo1 N3 111.73(6) . . ?
N2 Mo1 N3 114.66(6) . . ?
C4 N4 Mo1 172.24(12) . . ?
O1 C4 N4 111.31(14) . . ?
C4 O1 C41 114.37(15) . . ?
C11 N1 C17 116.16(13) . . ?
C11 N1 Mo1 112.71(10) . . ?
C17 N1 Mo1 130.65(10) . . ?
C12 C11 C16 119.71(15) . . ?
C12 C11 N1 120.06(14) . . ?
C16 C11 N1 120.24(14) . . ?
C13 C12 C11 120.52(15) . . ?
C14 C13 C12 119.07(16) . . ?
C14 C13 C131 120.51(16) . . ?
C12 C13 C131 120.42(16) . . ?
C13 C14 C15 121.05(16) . . ?
C16 C15 C14 119.28(16) . . ?
C16 C15 C151 120.12(16) . . ?
C14 C15 C151 120.59(16) . . ?
C15 C16 C11 120.37(16) . . ?
N1 C17 C173 109.67(13) . . ?
N1 C17 C171 110.28(14) . . ?
C173 C17 C171 109.22(14) . . ?
N1 C17 C172 108.87(13) . . ?
C173 C17 C172 108.38(15) . . ?
C171 C17 C172 110.41(15) . . ?
C21 N2 C27 116.22(12) . . ?
C21 N2 Mo1 113.41(10) . . ?
C27 N2 Mo1 129.18(10) . . ?
C26 C21 C22 120.08(15) . . ?
C26 C21 N2 119.18(15) . . ?
C22 C21 N2 120.75(14) . . ?
C23 C22 C21 120.54(15) . . ?
C22 C23 C24 118.36(16) . . ?
C22 C23 C231 120.80(16) . . ?
C24 C23 C231 120.83(16) . . ?
C25 C24 C23 121.98(16) . . ?
C24 C25 C26 118.87(16) . . ?
C24 C25 C251 120.74(16) . . ?
C26 C25 C251 120.38(16) . . ?
C21 C26 C25 120.12(16) . . ?
N2 C27 C273 109.81(14) . . ?
N2 C27 C272 108.39(13) . . ?
C273 C27 C272 111.29(15) . . ?
N2 C27 C271 109.53(14) . . ?
C273 C27 C271 109.93(16) . . ?
C272 C27 C271 107.85(15) . . ?
C31 N3 C37 115.57(13) . . ?
C31 N3 Mo1 113.18(10) . . ?
C37 N3 Mo1 130.92(11) . . ?
C32 C31 C36 120.09(15) . . ?
C32 C31 N3 119.93(15) . . ?
C36 C31 N3 119.97(15) . . ?
C33 C32 C31 120.16(16) . . ?
C32 C33 C34 119.26(17) . . ?
C32 C33 C331 120.03(17) . . ?
C34 C33 C331 120.70(16) . . ?
C33 C34 C35 121.51(16) . . ?
C34 C35 C36 118.77(16) . . ?
C34 C35 C351 120.91(17) . . ?
C36 C35 C351 120.28(17) . . ?
C35 C36 C31 120.14(16) . . ?
N3 C37 C371 109.98(14) . . ?
N3 C37 C372 109.42(14) . . ?
C371 C37 C372 109.72(16) . . ?
N3 C37 C373 108.86(14) . . ?
C371 C37 C373 110.34(16) . . ?
C372 C37 C373 108.49(15) . . ?
O2 S1 O3 115.26(10) . . ?
O2 S1 O4 115.22(9) . . ?
O3 S1 O4 114.82(9) . . ?
O2 S1 C5 103.23(10) . . ?
O3 S1 C5 103.17(9) . . ?
O4 S1 C5 102.58(9) . . ?
F1 C5 F2 107.75(18) . . ?
F1 C5 F3 107.28(16) . . ?
F2 C5 F3 107.04(17) . . ?
F1 C5 S1 111.74(15) . . ?
F2 C5 S1 111.32(14) . . ?
F3 C5 S1 111.47(14) . . ?
Cl2 C6 Cl1 110.93(10) . . ?
Cl2 C6 Cl3 110.34(11) . . ?
Cl1 C6 Cl3 109.49(11) . . ?

loop_
_geom_bond_atom_site_label_1
_geom_bond_atom_site_label_2
_geom_bond_distance
_geom_bond_site_symmetry_2
_geom_bond_publ_flag
Mo1 N4 1.7119(14) . ?
Mo1 N1 1.9391(14) . ?
Mo1 N2 1.9420(13) . ?
Mo1 N3 1.9446(14) . ?
N4 C4 1.464(2) . ?
C4 O1 1.403(2) . ?
O1 C41 1.430(2) . ?
N1 C11 1.452(2) . ?
N1 C17 1.516(2) . ?
C11 C12 1.397(2) . ?
C11 C16 1.399(2) . ?
C12 C13 1.397(2) . ?
C13 C14 1.393(2) . ?
C13 C131 1.511(2) . ?
C14 C15 1.400(2) . ?
C15 C16 1.391(2) . ?
C15 C151 1.508(2) . ?
C17 C173 1.528(2) . ?
C17 C171 1.529(2) . ?
C17 C172 1.531(2) . ?
N2 C21 1.449(2) . ?
N2 C27 1.517(2) . ?
C21 C26 1.393(2) . ?
C21 C22 1.398(2) . ?
C22 C23 1.393(2) . ?
C23 C24 1.401(2) . ?
C23 C231 1.507(2) . ?
C24 C25 1.386(3) . ?
C25 C26 1.400(2) . ?
C25 C251 1.508(2) . ?
C27 C273 1.530(3) . ?
C27 C272 1.530(2) . ?
C27 C271 1.532(2) . ?
N3 C31 1.453(2) . ?
N3 C37 1.515(2) . ?
C31 C32 1.396(2) . ?
C31 C36 1.400(2) . ?
C32 C33 1.392(2) . ?
C33 C34 1.392(3) . ?
C33 C331 1.514(3) . ?
C34 C35 1.396(3) . ?
C35 C36 1.399(2) . ?
C35 C351 1.515(3) . ?
C37 C371 1.521(3) . ?
C37 C372 1.524(2) . ?
C37 C373 1.536(3) . ?
F1 C5 1.328(2) . ?
F2 C5 1.336(2) . ?
F3 C5 1.342(2) . ?
S1 O2 1.4352(15) . ?
S1 O3 1.4417(14) . ?
S1 O4 1.4454(14) . ?
S1 C5 1.826(2) . ?
C6 Cl2 1.761(2) . ?
C6 Cl1 1.765(2) . ?
C6 Cl3 1.7670(19) . ?
